data_4070216
loop_
_publ_author_name
'Abernethy, Robyn J.'
'Hill, Anthony F.'
'Smith, Matthew K.'
'Willis, Anthony C.'

_publ_section_title
;
 Boron Functionalization of Bis(pyrazolyl)borate Ligands: Molecular
 Structures of [RuX(PPh3)2{(MeO)2B(pz)2}] (X = H, Cl; pz = pyrazol-1-yl)
;
_journal_issue 21
_journal_name_full Organometallics
_journal_page_first 6152
_journal_paper_doi 10.1021/om9006592
_journal_volume 28
_journal_year 2009
_chemical_compound_source
;
?
;
_chemical_formula_moiety ' C42 H38 Cl2 N4 P2 Ru '
_chemical_formula_sum 'C42 H38 Cl2 N4 P2 Ru'
_chemical_formula_weight 832.71
_chemical_name_systematic
; 
? 
;
_space_group_IT_number 2
_symmetry_cell_setting triclinic
_symmetry_space_group_name_Hall '-P 1'
_symmetry_space_group_name_H-M 'P -1'
_atom_sites_solution_hydrogens geom
_atom_sites_solution_primary direct
_audit_creation_date 04-20-09
_audit_creation_method CRYSTALS_ver_12-03-99
_audit_update_record
;
2004-09-20 - Report on C42 H38 Cl2 N4 P2 Ru 
             by Anthony C. Willis
             for   Anthony F. Hill and Robyn Abernethy

2004-09-20 - passes checkcif tests with minor warnings

;
_cell_angle_alpha 113.1149(15)
_cell_angle_beta 95.1954(14)
_cell_angle_gamma 100.4037(16)
_cell_formula_units_Z 1
_cell_length_a 9.0141(3)
_cell_length_b 9.6443(2)
_cell_length_c 11.9277(3)
_cell_measurement_reflns_used 16802
_cell_measurement_temperature 200
_cell_measurement_theta_max 27
_cell_measurement_theta_min 3
_cell_volume 922.95(5)
_computing_cell_refinement
; 
 Denzo/Scalepack (Otwinowski & Minor, 1996) 
;
_computing_data_collection
; 
 COLLECT (Nonius BV, 1997) 
;
_computing_data_reduction
; 
 Denzo/Scalepack (Otwinowski & Minor, 1996) 
;
_computing_molecular_graphics
; 
ORTEP-II (Johnson 1976) in teXsan (MSC, 1992-1997)
;
_computing_publication_material
; 
 CRYSTALS (Watkin et al 2003) 
;
_computing_structure_refinement
; 
 CRYSTALS (Watkin et al 2003) 
;
_computing_structure_solution
; 
 SIR92 (Altomare et al, 1994) 
;
_diffrn_ambient_temperature 200
_diffrn_measured_fraction_theta_full 0.998
_diffrn_measured_fraction_theta_max 0.998
_diffrn_measurement_device_type
; 
Nonius Kappa CCD 
;
_diffrn_measurement_method ' \f and \w scans with CCD '
_diffrn_radiation_monochromator graphite
_diffrn_radiation_type 'Mo K\a'
_diffrn_radiation_wavelength 0.71073
_diffrn_reflns_av_R_equivalents 0.05
_diffrn_reflns_limit_h_max 11
_diffrn_reflns_limit_h_min -11
_diffrn_reflns_limit_k_max 11
_diffrn_reflns_limit_k_min -12
_diffrn_reflns_limit_l_max 15
_diffrn_reflns_limit_l_min -15
_diffrn_reflns_number 20968
_diffrn_reflns_theta_full 27.501
_diffrn_reflns_theta_max 27.501
_diffrn_reflns_theta_min 2.728
_diffrn_standards_decay_% 0.00
_diffrn_standards_interval_count 0
_diffrn_standards_interval_time 0
_diffrn_standards_number 0
_exptl_absorpt_coefficient_mu 0.694
_exptl_absorpt_correction_T_max 0.942
_exptl_absorpt_correction_T_min 0.906
_exptl_absorpt_correction_type integration
_exptl_absorpt_process_details
;
via Gaussian method (Coppens, 1970) implemented in maXus (2000)
;
_exptl_crystal_colour ' yellow '
_exptl_crystal_density_diffrn 1.498
_exptl_crystal_density_meas ?
_exptl_crystal_description ' block '
_exptl_crystal_F_000 426
_exptl_crystal_size_max 0.15
_exptl_crystal_size_mid 0.15
_exptl_crystal_size_min 0.15
_refine_diff_density_max 0.37
_refine_diff_density_min -0.74
_refine_ls_extinction_method None
_refine_ls_goodness_of_fit_ref 1.1090
_refine_ls_hydrogen_treatment noref
_refine_ls_matrix_type full
_refine_ls_number_parameters 232
_refine_ls_number_reflns 3228
_refine_ls_number_restraints 0
_refine_ls_R_factor_all 0.0313
_refine_ls_R_factor_gt 0.0270
_refine_ls_shift/su_max 0.000361
_refine_ls_structure_factor_coef F
_refine_ls_weighting_details
;
 Method, part 1, Chebychev polynomial, (Watkin, 1994, Prince, 1982) 
 [weight] = 1.0/[A~0~*T~0~(x)+A~1~*T~1~(x) ... +A~n-1~]*T~n-1~(x)] 
 where A~i~ are the Chebychev coefficients listed below and x= Fcalc/Fmax 
 Method = Robust Weighting (Prince, 1982) 
 W = [weight] * [1-(deltaF/6*sigmaF)^2^]^2^ 
 A~i~ are: 
 0.392 0.118 0.169 
;
_refine_ls_weighting_scheme calc
_refine_ls_wR_factor_all 0.0333
_refine_ls_wR_factor_gt 0.0307
_refine_ls_wR_factor_ref 0.0307
_reflns_limit_h_max 11
_reflns_limit_h_min -11
_reflns_limit_k_max 11
_reflns_limit_k_min -12
_reflns_limit_l_max 15
_reflns_limit_l_min 0
_reflns_number_gt 3228
_reflns_number_total 4248
_reflns_threshold_expression I>3.00u(I)
_cod_data_source_file om9006592_si_004.cif
_cod_data_source_block rja11
_cod_depositor_comments
;
The following automatic conversions were performed:

'_symmetry_cell_setting' value 'Triclinic' changed to 'triclinic'
according to /home/saulius/struct/CIF-dictionaries/cif_core.dic
dictionary named 'cif_core.dic' version 2.4.2 from 2011-04-26.

Automatic conversion script
Id: cif_fix_values 1715 2011-07-08 13:25:40Z adriana 

The following automatic conversions were performed:

'_exptl_crystal_density_meas' value 'not measured' was changed to '?'
- the value is perceived as not measured.

Automatic conversion script
Id: cif_fix_values 3008 2015-01-20 13:52:24Z robertas 
;
_cod_original_cell_volume 922.95(4)
_cod_original_sg_symbol_H-M 'P -1 '
_cod_original_formula_sum ' C42 H38 Cl2 N4 P2 Ru '
_cod_database_code 4070216

loop_
_symmetry_equiv_pos_as_xyz
x,y,z
-x,-y,-z

loop_
_atom_site_label
_atom_site_type_symbol
_atom_site_fract_x
_atom_site_fract_y
_atom_site_fract_z
_atom_site_U_iso_or_equiv
_atom_site_occupancy
_atom_site_adp_type
_atom_site_refinement_flags_posn
Ru1 Ru 0.5000 0.5000 0.5000 0.0222 1.0000 Uani S
Cl1 Cl 0.69585(6) 0.38274(6) 0.55461(5) 0.0296 1.0000 Uani .
P1 P 0.50851(6) 0.69107(6) 0.70828(5) 0.0223 1.0000 Uani .
N1 N 0.3300(2) 0.3509(2) 0.53350(16) 0.0271 1.0000 Uani .
N2 N 0.1808(2) 0.3216(3) 0.48659(19) 0.0386 1.0000 Uani .
C3 C 0.0927(4) 0.2242(4) 0.5236(3) 0.0534 1.0000 Uani .
C4 C 0.1886(4) 0.1875(3) 0.5957(3) 0.0515 1.0000 Uani .
C5 C 0.3376(3) 0.2689(3) 0.6011(2) 0.0350 1.0000 Uani .
C11 C 0.5721(2) 0.6661(2) 0.84955(19) 0.0253 1.0000 Uani .
C12 C 0.6867(3) 0.5884(3) 0.8520(2) 0.0340 1.0000 Uani .
C13 C 0.7434(3) 0.5790(3) 0.9608(2) 0.0432 1.0000 Uani .
C14 C 0.6848(3) 0.6451(3) 1.0667(2) 0.0411 1.0000 Uani .
C15 C 0.5700(3) 0.7212(3) 1.0653(2) 0.0388 1.0000 Uani .
C16 C 0.5144(3) 0.7334(3) 0.9581(2) 0.0345 1.0000 Uani .
C21 C 0.6246(2) 0.8857(2) 0.7440(2) 0.0261 1.0000 Uani .
C22 C 0.6038(3) 0.9484(3) 0.6572(2) 0.0317 1.0000 Uani .
C23 C 0.6941(3) 1.0908(3) 0.6757(3) 0.0412 1.0000 Uani .
C24 C 0.8057(3) 1.1728(3) 0.7810(3) 0.0456 1.0000 Uani .
C25 C 0.8243(3) 1.1157(3) 0.8689(3) 0.0418 1.0000 Uani .
C26 C 0.7340(3) 0.9728(3) 0.8513(2) 0.0317 1.0000 Uani .
C31 C 0.3199(2) 0.7284(3) 0.73865(19) 0.0268 1.0000 Uani .
C32 C 0.2107(3) 0.6099(3) 0.7442(2) 0.0317 1.0000 Uani .
C33 C 0.0679(3) 0.6310(3) 0.7698(2) 0.0386 1.0000 Uani .
C34 C 0.0319(3) 0.7719(3) 0.7916(3) 0.0421 1.0000 Uani .
C35 C 0.1385(3) 0.8912(3) 0.7873(3) 0.0423 1.0000 Uani .
C36 C 0.2828(3) 0.8689(3) 0.7604(2) 0.0363 1.0000 Uani .
H21 H 0.1439(2) 0.3618(3) 0.43657(19) 0.0438 1.0000 Uiso R
H31 H -0.0214(4) 0.1865(4) 0.5019(3) 0.0562 1.0000 Uiso R
H41 H 0.1596(4) 0.1167(3) 0.6369(3) 0.0595 1.0000 Uiso R
H51 H 0.4338(3) 0.2658(3) 0.6481(2) 0.0429 1.0000 Uiso R
H121 H 0.7290(3) 0.5387(3) 0.7752(2) 0.0410 1.0000 Uiso R
H131 H 0.8271(3) 0.5239(3) 0.9619(2) 0.0532 1.0000 Uiso R
H141 H 0.7255(3) 0.6379(3) 1.1445(2) 0.0484 1.0000 Uiso R
H151 H 0.5264(3) 0.7680(3) 1.1420(2) 0.0443 1.0000 Uiso R
H161 H 0.4324(3) 0.7908(3) 0.9585(2) 0.0412 1.0000 Uiso R
H221 H 0.5230(3) 0.8898(3) 0.5813(2) 0.0389 1.0000 Uiso R
H231 H 0.6787(3) 1.1342(3) 0.6130(3) 0.0528 1.0000 Uiso R
H241 H 0.8729(3) 1.2739(3) 0.7930(3) 0.0521 1.0000 Uiso R
H251 H 0.9030(3) 1.1769(3) 0.9458(3) 0.0453 1.0000 Uiso R
H261 H 0.7478(3) 0.9325(3) 0.9161(2) 0.0365 1.0000 Uiso R
H321 H 0.2362(3) 0.5081(3) 0.7295(2) 0.0372 1.0000 Uiso R
H331 H -0.0095(3) 0.5444(3) 0.7725(2) 0.0444 1.0000 Uiso R
H341 H -0.0714(3) 0.7873(3) 0.8105(3) 0.0518 1.0000 Uiso R
H351 H 0.1129(3) 0.9932(3) 0.8034(3) 0.0534 1.0000 Uiso R
H361 H 0.3597(3) 0.9552(3) 0.7569(2) 0.0447 1.0000 Uiso R

loop_
_atom_site_aniso_label
_atom_site_aniso_U_11
_atom_site_aniso_U_22
_atom_site_aniso_U_33
_atom_site_aniso_U_23
_atom_site_aniso_U_13
_atom_site_aniso_U_12
Ru1 0.02727(14) 0.02086(12) 0.01907(12) 0.00968(9) 0.00268(9) 0.00499(9)
Cl1 0.0366(3) 0.0296(3) 0.0248(3) 0.0122(2) 0.0022(2) 0.0128(2)
P1 0.0281(3) 0.0201(3) 0.0185(3) 0.0079(2) 0.0037(2) 0.0056(2)
N1 0.0323(10) 0.0239(9) 0.0223(9) 0.0086(7) 0.0036(7) 0.0027(7)
N2 0.0333(11) 0.0468(12) 0.0294(10) 0.0149(9) 0.0008(8) -0.0005(9)
C3 0.0490(16) 0.0532(17) 0.0382(15) 0.0104(13) 0.0100(12) -0.0159(13)
C4 0.081(2) 0.0331(13) 0.0347(14) 0.0143(11) 0.0213(14) -0.0064(13)
C5 0.0564(15) 0.0270(11) 0.0238(11) 0.0127(9) 0.0095(10) 0.0090(10)
C11 0.0311(11) 0.0240(10) 0.0192(10) 0.0095(8) 0.0030(8) 0.0025(8)
C12 0.0406(13) 0.0385(12) 0.0236(11) 0.0116(9) 0.0051(9) 0.0143(10)
C13 0.0560(17) 0.0459(15) 0.0311(13) 0.0168(11) 0.0005(11) 0.0219(13)
C14 0.0601(17) 0.0380(13) 0.0228(11) 0.0146(10) -0.0025(11) 0.0061(12)
C15 0.0514(15) 0.0378(13) 0.0215(11) 0.0092(10) 0.0071(10) 0.0040(11)
C16 0.0409(13) 0.0352(12) 0.0269(11) 0.0119(10) 0.0068(10) 0.0101(10)
C21 0.0309(11) 0.0207(9) 0.0268(10) 0.0087(8) 0.0086(8) 0.0071(8)
C22 0.0416(13) 0.0263(11) 0.0293(11) 0.0117(9) 0.0099(10) 0.0109(9)
C23 0.0595(17) 0.0285(12) 0.0440(14) 0.0199(11) 0.0190(12) 0.0145(11)
C24 0.0561(17) 0.0210(11) 0.0531(16) 0.0107(11) 0.0182(13) 0.0002(11)
C25 0.0431(14) 0.0305(12) 0.0397(14) 0.0076(10) 0.0037(11) -0.0018(10)
C26 0.0364(12) 0.0258(11) 0.0290(11) 0.0087(9) 0.0046(9) 0.0051(9)
C31 0.0293(11) 0.0286(11) 0.0212(10) 0.0083(8) 0.0040(8) 0.0083(9)
C32 0.0355(12) 0.0298(11) 0.0276(11) 0.0085(9) 0.0081(9) 0.0091(9)
C33 0.0332(12) 0.0427(14) 0.0352(13) 0.0122(11) 0.0078(10) 0.0059(10)
C34 0.0340(13) 0.0552(16) 0.0404(14) 0.0185(12) 0.0109(11) 0.0193(12)
C35 0.0436(14) 0.0422(14) 0.0478(15) 0.0199(12) 0.0123(12) 0.0215(12)
C36 0.0404(13) 0.0325(12) 0.0388(13) 0.0148(10) 0.0105(10) 0.0137(10)

loop_
_atom_type_symbol
_atom_type_scat_dispersion_real
_atom_type_scat_dispersion_imag
_atom_type_scat_Cromer_Mann_a1
_atom_type_scat_Cromer_Mann_b1
_atom_type_scat_Cromer_Mann_a2
_atom_type_scat_Cromer_Mann_b2
_atom_type_scat_Cromer_Mann_a3
_atom_type_scat_Cromer_Mann_b3
_atom_type_scat_Cromer_Mann_a4
_atom_type_scat_Cromer_Mann_b4
_atom_type_scat_Cromer_Mann_c
_atom_type_scat_source
'C   ' 0.0033 0.0016 2.3100 20.8439 1.0200 10.2075 1.5886 0.5687 0.8650 51.6512 0.2156 International_Tables_Vol_IV_Table_2.2B
'H   ' 0.0000 0.0000 0.4930 10.5109 0.3229 26.1257 0.1402 3.1424 0.0408 57.7998 0.0030 International_Tables_Vol_IV_Table_2.2B
'Cl  ' 0.1484 0.1585 11.4604 0.0104 7.1964 1.1662 6.2556 18.5194 1.6455 47.7784 -9.5574 International_Tables_Vol_IV_Table_2.2B
'N   ' 0.0061 0.0033 12.2126 0.0057 3.1322 9.8933 2.0125 28.9975 1.1663 0.5826 -11.5290 International_Tables_Vol_IV_Table_2.2B
'P   ' 0.1023 0.0942 6.4345 1.9067 4.1791 27.1570 1.7800 0.5260 1.4908 68.1645 1.1149 International_Tables_Vol_IV_Table_2.2B
'Ru  ' -1.2594 0.8363 19.2674 0.8085 12.9182 8.4347 4.8634 24.7997 1.5676 94.2928 5.3787 International_Tables_Vol_IV_Table_2.2B

loop_
_exptl_crystal_face_index_h
_exptl_crystal_face_index_k
_exptl_crystal_face_index_l
_exptl_crystal_face_perp_dist
-1 0 0 0.090
0 0 1 0.040
0 0 -1 0.070
0 4 -3 0.072
0 -1 1 0.070
2 0 -2 0.058
4 0 2 0.020

loop_
_geom_angle_atom_site_label_1
_geom_angle_site_symmetry_1
_geom_angle_atom_site_label_2
_geom_angle_atom_site_label_3
_geom_angle
_geom_angle_publ_flag
Cl1 . Ru1 P1 96.540(17) yes
Cl1 . Ru1 N1 91.14(5) yes
P1 . Ru1 N1 87.62(5) yes
Cl1 2_666 Ru1 Cl1 180.0 yes
N1 2_666 Ru1 Cl1 88.86(5) yes
P1 2_666 Ru1 Cl1 83.460(17) yes
N1 2_666 Ru1 P1 92.38(5) yes
P1 2_666 Ru1 P1 180.0 yes
N1 2_666 Ru1 N1 180.0 yes
Ru1 . P1 C11 123.45(7) yes
Ru1 . P1 C21 114.42(7) yes
C11 . P1 C21 101.29(10) yes
Ru1 . P1 C31 113.23(7) yes
C11 . P1 C31 98.90(10) yes
C21 . P1 C31 102.58(10) yes
Ru1 . N1 N2 122.79(15) yes
Ru1 . N1 C5 131.36(17) yes
N2 . N1 C5 105.8(2) yes
N1 . N2 C3 111.8(2) yes
N1 . N2 H21 124.106 no
C3 . N2 H21 124.110 no
N2 . C3 C4 106.8(3) yes
N2 . C3 H31 126.621 no
C4 . C3 H31 126.629 no
C3 . C4 C5 106.4(2) yes
C3 . C4 H41 126.794 no
C5 . C4 H41 126.778 no
C4 . C5 N1 109.2(2) yes
C4 . C5 H51 125.407 no
N1 . C5 H51 125.399 no
P1 . C11 C12 120.08(16) yes
P1 . C11 C16 121.31(17) yes
C12 . C11 C16 118.5(2) yes
C11 . C12 C13 120.5(2) yes
C11 . C12 H121 119.750 no
C13 . C12 H121 119.745 no
C12 . C13 C14 120.3(2) yes
C12 . C13 H131 119.858 no
C14 . C13 H131 119.849 no
C13 . C14 C15 119.8(2) yes
C13 . C14 H141 120.079 no
C15 . C14 H141 120.073 no
C14 . C15 C16 120.3(2) yes
C14 . C15 H151 119.835 no
C16 . C15 H151 119.839 no
C11 . C16 C15 120.5(2) yes
C11 . C16 H161 119.736 no
C15 . C16 H161 119.722 no
P1 . C21 C22 118.07(17) yes
P1 . C21 C26 123.56(17) yes
C22 . C21 C26 118.4(2) yes
C21 . C22 C23 120.7(2) yes
C21 . C22 H221 119.655 no
C23 . C22 H221 119.652 no
C22 . C23 C24 119.9(2) yes
C22 . C23 H231 120.061 no
C24 . C23 H231 120.059 no
C23 . C24 C25 120.2(2) yes
C23 . C24 H241 119.877 no
C25 . C24 H241 119.877 no
C24 . C25 C26 120.3(2) yes
C24 . C25 H251 119.848 no
C26 . C25 H251 119.854 no
C21 . C26 C25 120.4(2) yes
C21 . C26 H261 119.778 no
C25 . C26 H261 119.773 no
P1 . C31 C32 117.75(17) yes
P1 . C31 C36 123.61(18) yes
C32 . C31 C36 118.6(2) yes
C31 . C32 C33 121.0(2) yes
C31 . C32 H321 119.517 no
C33 . C32 H321 119.527 no
C32 . C33 C34 120.1(2) yes
C32 . C33 H331 119.977 no
C34 . C33 H331 119.955 no
C33 . C34 C35 119.9(2) yes
C33 . C34 H341 120.041 no
C35 . C34 H341 120.016 no
C34 . C35 C36 119.8(2) yes
C34 . C35 H351 120.107 no
C36 . C35 H351 120.104 no
C35 . C36 C31 120.6(2) yes
C35 . C36 H361 119.683 no
C31 . C36 H361 119.676 no

loop_
_geom_bond_atom_site_label_1
_geom_bond_atom_site_label_2
_geom_bond_site_symmetry_2
_geom_bond_distance
_geom_bond_publ_flag
Ru1 Cl1 . 2.4313(5) yes
Ru1 P1 . 2.4276(5) yes
Ru1 N1 . 2.0836(18) yes
Ru1 Cl1 2_666 2.4313(5) yes
Ru1 N1 2_666 2.0836(18) yes
Ru1 P1 2_666 2.4276(5) yes
P1 C11 . 1.849(2) yes
P1 C21 . 1.839(2) yes
P1 C31 . 1.839(2) yes
N1 N2 . 1.344(3) yes
N1 C5 . 1.339(3) yes
N2 C3 . 1.352(3) yes
N2 H21 . 0.900 no
C3 C4 . 1.350(5) yes
C3 H31 . 1.000 no
C4 C5 . 1.410(4) yes
C4 H41 . 1.000 no
C5 H51 . 1.000 no
C11 C12 . 1.386(3) yes
C11 C16 . 1.397(3) yes
C12 C13 . 1.394(3) yes
C12 H121 . 1.000 no
C13 C14 . 1.376(4) yes
C13 H131 . 1.000 no
C14 C15 . 1.374(4) yes
C14 H141 . 1.000 no
C15 C16 . 1.387(3) yes
C15 H151 . 1.000 no
C16 H161 . 1.000 no
C21 C22 . 1.403(3) yes
C21 C26 . 1.395(3) yes
C22 C23 . 1.387(3) yes
C22 H221 . 1.000 no
C23 C24 . 1.385(4) yes
C23 H231 . 1.000 no
C24 C25 . 1.373(4) yes
C24 H241 . 1.000 no
C25 C26 . 1.394(3) yes
C25 H251 . 1.000 no
C26 H261 . 1.000 no
C31 C32 . 1.394(3) yes
C31 C36 . 1.385(3) yes
C32 C33 . 1.382(3) yes
C32 H321 . 1.000 no
C33 C34 . 1.385(4) yes
C33 H331 . 1.000 no
C34 C35 . 1.381(4) yes
C34 H341 . 1.000 no
C35 C36 . 1.401(4) yes
C35 H351 . 1.000 no
C36 H361 . 1.000 no

loop_
_geom_contact_atom_site_label_1
_geom_contact_atom_site_label_2
_geom_contact_distance
_geom_contact_site_symmetry_2
_geom_contact_publ_flag
N2 C34 3.372(4) 2_566 no
C12 C34 3.571(4) 1_655 no
C13 C15 3.555(4) 2_667 no
C14 C15 3.504(3) 2_667 no
C15 C36 3.587(3) 2_677 no
C26 C34 3.552(4) 1_655 no

loop_
_geom_torsion_atom_site_label_1
_geom_torsion_atom_site_label_2
_geom_torsion_atom_site_label_3
_geom_torsion_atom_site_label_4
_geom_torsion_site_symmetry_2
_geom_torsion_site_symmetry_3
_geom_torsion_site_symmetry_4
_geom_torsion
_geom_torsion_publ_flag
Ru1 P1 C11 C12 . . . 34.0(2) no
Ru1 P1 C11 C16 . . . -150.5(1) no
Ru1 P1 C21 C22 . . . 46.9(2) no
Ru1 P1 C21 C26 . . . -131.9(2) no
Ru1 P1 C31 C32 . . . 68.5(2) no
Ru1 P1 C31 C36 . . . -113.8(2) no
Ru1 P1 C21 C22 2_666 2_666 2_666 -46.9(2) no
Ru1 P1 C21 C26 2_666 2_666 2_666 131.9(2) no
Ru1 P1 C31 C32 2_666 2_666 2_666 -68.5(2) no
Ru1 P1 C31 C36 2_666 2_666 2_666 113.8(2) no
Ru1 N1 N2 C3 . . . -178.6(2) no
Ru1 N1 C5 C4 . . . 179.0(2) no
Ru1 N1 N2 C3 2_666 2_666 2_666 178.6(2) no
Ru1 N1 C5 C4 2_666 2_666 2_666 -179.0(2) no
Cl1 Ru1 P1 C11 . . . -25.48(7) no
Cl1 Ru1 P1 C21 . . . 98.43(8) no
Cl1 Ru1 P1 C31 . . . -144.5(1) no
Cl1 Ru1 P1 C11 . 2_666 2_666 -154.52(7) no
Cl1 Ru1 P1 C21 . 2_666 2_666 81.57(8) no
Cl1 Ru1 P1 C31 . 2_666 2_666 -35.5(1) no
Cl1 Ru1 N1 N2 . . . -159.8(2) no
Cl1 Ru1 N1 C5 . . . 21.2(2) no
Cl1 Ru1 N1 N2 . 2_666 2_666 -20.2(2) no
Cl1 Ru1 N1 C5 . 2_666 2_666 158.8(2) no
P1 Ru1 N1 N2 . . . 103.7(2) no
P1 Ru1 N1 C5 . . . -75.3(2) no
P1 Ru1 N1 N2 . 2_666 2_666 76.3(2) no
P1 Ru1 N1 C5 . 2_666 2_666 -104.7(2) no
P1 C11 C12 C13 . . . 175.2(2) no
P1 C11 C16 C15 . . . -176.2(2) no
P1 C21 C22 C23 . . . -176.3(2) no
P1 C21 C26 C25 . . . 176.2(2) no
P1 C31 C32 C33 . . . 178.3(2) no
P1 C31 C36 C35 . . . -177.7(2) no
N1 Ru1 P1 C11 . . . 65.40(9) no
N1 Ru1 P1 C21 . . . -170.7(1) no
N1 Ru1 P1 C31 . . . -53.6(1) no
N1 Ru1 P1 C11 . 2_666 2_666 114.60(9) no
N1 Ru1 P1 C21 . 2_666 2_666 -9.3(1) no
N1 Ru1 P1 C31 . 2_666 2_666 -126.4(1) no
N1 N2 C3 C4 . . . -0.8(3) no
N1 C5 C4 C3 . . . -0.3(3) no
N2 N1 C5 C4 . . . -0.2(2) no
N2 C3 C4 C5 . . . 0.7(3) no
C3 N2 N1 C5 . . . 0.7(3) no
C11 P1 C21 C22 . . . -178.1(2) no
C11 P1 C21 C26 . . . 3.2(2) no
C11 P1 C31 C32 . . . -63.9(2) no
C11 P1 C31 C36 . . . 113.8(2) no
C11 C12 C13 C14 . . . 0.8(4) no
C11 C16 C15 C14 . . . 1.2(4) no
C12 C11 P1 C21 . . . -95.6(2) no
C12 C11 P1 C31 . . . 159.6(2) no
C12 C11 C16 C15 . . . -0.6(3) no
C12 C13 C14 C15 . . . -0.2(4) no
C13 C12 C11 C16 . . . -0.5(3) no
C13 C14 C15 C16 . . . -0.8(4) no
C16 C11 P1 C21 . . . 79.9(2) no
C16 C11 P1 C31 . . . -24.9(2) no
C21 P1 C31 C32 . . . -167.6(2) no
C21 P1 C31 C36 . . . 10.0(2) no
C21 C22 C23 C24 . . . -0.3(4) no
C21 C26 C25 C24 . . . 0.5(4) no
C22 C21 P1 C31 . . . -76.2(2) no
C22 C21 C26 C25 . . . -2.5(4) no
C22 C23 C24 C25 . . . -1.9(4) no
C23 C22 C21 C26 . . . 2.5(4) no
C23 C24 C25 C26 . . . 1.8(4) no
C26 C21 P1 C31 . . . 105.1(2) no
C31 C32 C33 C34 . . . -0.6(4) no
C31 C36 C35 C34 . . . -0.3(4) no
C32 C31 C36 C35 . . . -0.0(3) no
C32 C33 C34 C35 . . . 0.2(4) no
C33 C32 C31 C36 . . . 0.5(3) no
C33 C34 C35 C36 . . . 0.2(5) no
